data_4117880
loop_
_publ_author_name
'Caroline T. Saouma'
'Werner Kaminsky'
'James M. Mayer'

_publ_contact_author_address
;
Department of Chemistry
University of Washington
Seattle
Washington, 98195, USA
;
_publ_contact_author_email kaminsky@chem.washington.edu
_publ_contact_author_fax 00(206)6858665
_publ_contact_author_name 'Werner Kaminsky'
_publ_contact_author_phone 00(206)5437585
_publ_section_title
;
 Protonation and Concerted Proton-Electron Transfer Reactivity of a
 Bis-Benzimidazolate Ligated [2Fe-2S] Model for Rieske Clusters
;
_journal_name_full 'Journal of the American Chemical Society'
_journal_page_first 7293
_journal_page_last 7296
_journal_paper_doi 10.1021/ja3019324
_journal_volume 134
_journal_year 2012
_chemical_formula_moiety '8(C42 H44 Fe2 N8 S2), 24(C8 H20 N), 16(C2 H3 N), 8(C H4 O)'
_chemical_formula_sum 'C568 H912 Fe16 N104 O8 S16'
_chemical_formula_weight 10732.58
_chemical_name_common car02b
_chemical_name_systematic
;
 car02b
;
_space_group_IT_number 15
_symmetry_cell_setting monoclinic
_symmetry_Int_Tables_number 15
_symmetry_space_group_name_Hall '-C 2yc'
_symmetry_space_group_name_H-M 'C 1 2/c 1'
_atom_sites_solution_hydrogens geom
_atom_sites_solution_primary direct
_atom_sites_solution_secondary difmap
_audit_conform_dict_location ftp://ftp.iucr.org/pub/cif_core.dic
_audit_conform_dict_name cif_core.dic
_audit_conform_dict_version 2.4
_audit_creation_date 2011-05-27T11:47:48-00:00
_audit_creation_method 'WinGX routine CIF_UPDATE'
_cell_angle_alpha 90
_cell_angle_beta 98.320(15)
_cell_angle_gamma 90
_cell_formula_units_Z 1
_cell_length_a 27.303(9)
_cell_length_b 34.268(9)
_cell_length_c 18.170(5)
_cell_measurement_reflns_used 300
_cell_measurement_temperature 110(2)
_cell_measurement_theta_max 20
_cell_measurement_theta_min 3
_cell_volume 16821(8)
_computing_cell_refinement 'SAINT (Bruker, 2007)'
_computing_data_collection 'APEX2 (Bruker, 2007)'
_computing_data_reduction 'SAINT (Bruker, 2007)'
_computing_molecular_graphics 'ORTEP-3 for Windows (Farrugia, 1997)'
_computing_publication_material 'SHELXL-97 (Sheldrick, 1997)'
_computing_structure_refinement 'SHELXL-97 (Sheldrick, 2008)'
_computing_structure_solution 'SHELXS97 (Sheldrick, 1997)'
_diffrn_ambient_temperature 110(2)
_diffrn_measured_fraction_theta_full 0.989
_diffrn_measured_fraction_theta_max 0.99
_diffrn_measurement_device_type 'Bruker APEXII CCD area-detector'
_diffrn_measurement_method '\f and \w scans'
_diffrn_radiation_monochromator graphite
_diffrn_radiation_type MoK\a
_diffrn_radiation_wavelength 0.71073
_diffrn_reflns_av_R_equivalents 0.0439
_diffrn_reflns_av_unetI/netI 0.027
_diffrn_reflns_limit_h_max 32
_diffrn_reflns_limit_h_min -32
_diffrn_reflns_limit_k_max 41
_diffrn_reflns_limit_k_min -41
_diffrn_reflns_limit_l_max 21
_diffrn_reflns_limit_l_min -13
_diffrn_reflns_number 126675
_diffrn_reflns_theta_full 25
_diffrn_reflns_theta_max 25.35
_diffrn_reflns_theta_min 2.12
_diffrn_source 'fine-focus sealed tube'
_exptl_absorpt_coefficient_mu 0.438
_exptl_absorpt_correction_T_max 0.9575
_exptl_absorpt_correction_T_min 0.782
_exptl_absorpt_correction_type multi-scan
_exptl_absorpt_process_details '(SADABS; Bruker, 2007)'
_exptl_crystal_colour brown
_exptl_crystal_density_diffrn 1.06
_exptl_crystal_description block
_exptl_crystal_F_000 5784
_exptl_crystal_size_max 0.59
_exptl_crystal_size_mid 0.15
_exptl_crystal_size_min 0.1
_refine_diff_density_max 0.711
_refine_diff_density_min -0.374
_refine_diff_density_rms 0.071
_refine_ls_extinction_method none
_refine_ls_goodness_of_fit_ref 1.11
_refine_ls_hydrogen_treatment constr
_refine_ls_matrix_type full
_refine_ls_number_parameters 951
_refine_ls_number_reflns 15248
_refine_ls_number_restraints 272
_refine_ls_restrained_S_all 1.125
_refine_ls_R_factor_all 0.0944
_refine_ls_R_factor_gt 0.0621
_refine_ls_shift/su_max 0.104
_refine_ls_shift/su_mean 0.003
_refine_ls_structure_factor_coef Fsqd
_refine_ls_weighting_details 'calc w=1/[\s^2^(Fo^2^)+(0.1015P)^2^+34.6727P] where P=(Fo^2^+2Fc^2^)/3'
_refine_ls_weighting_scheme calc
_refine_ls_wR_factor_gt 0.1607
_refine_ls_wR_factor_ref 0.2059
_reflns_number_gt 10883
_reflns_number_total 15248
_reflns_threshold_expression >2\s(I)
_cod_data_source_file ja3019324_si_002_2.cif
_cod_data_source_block car02b_0ma
_cod_database_code 4117880

loop_
_symmetry_equiv_pos_as_xyz
'x, y, z'
'-x, y, -z+1/2'
'x+1/2, y+1/2, z'
'-x+1/2, y+1/2, -z+1/2'
'-x, -y, -z'
'x, -y, z-1/2'
'-x+1/2, -y+1/2, -z'
'x+1/2, -y+1/2, z-1/2'

loop_
_atom_site_label
_atom_site_type_symbol
_atom_site_fract_x
_atom_site_fract_y
_atom_site_fract_z
_atom_site_U_iso_or_equiv
_atom_site_adp_type
_atom_site_occupancy
_atom_site_symmetry_multiplicity
_atom_site_calc_flag
_atom_site_refinement_flags
_atom_site_disorder_assembly
_atom_site_disorder_group
C1 C -0.02645(14) 0.22251(12) -0.01688(18) 0.0466(9) Uani 1 1 d . A 1
C2 C -0.08419(15) 0.17948(14) -0.0251(2) 0.0573(10) Uani 1 1 d . A 1
C3 C -0.12801(17) 0.15889(19) -0.0356(3) 0.0834(16) Uani 1 1 d . A 1
H3 H -0.1587 0.1718 -0.05 0.1 Uiso 1 1 calc R A 1
C4 C -0.12629(18) 0.1188(2) -0.0247(3) 0.0896(18) Uani 1 1 d . A 1
H4 H -0.1562 0.1042 -0.0316 0.107 Uiso 1 1 calc R A 1
C5 C -0.08161(16) 0.09981(16) -0.0037(3) 0.0693(13) Uani 1 1 d . A 1
H5 H -0.0814 0.0724 0.0042 0.083 Uiso 1 1 calc R A 1
C6 C -0.03694(14) 0.12033(13) 0.0058(2) 0.0527(9) Uani 1 1 d . A 1
H6 H -0.0063 0.1074 0.0201 0.063 Uiso 1 1 calc R A 1
C7 C -0.03897(13) 0.16026(12) -0.00634(18) 0.0452(8) Uani 1 1 d . A 1
C8 C 0.04191(16) 0.26585(12) 0.0423(2) 0.0561(10) Uani 1 1 d . A 1
C9 C 0.0923(2) 0.29155(15) 0.1306(3) 0.0751(14) Uani 1 1 d . A 1
C10 C 0.1188(3) 0.3156(2) 0.1845(4) 0.106(2) Uani 1 1 d . A 1
H10 H 0.1104 0.3424 0.1887 0.128 Uiso 1 1 calc R A 1
C11 C 0.1577(3) 0.2992(2) 0.2313(3) 0.112(2) Uani 1 1 d . A 1
H11 H 0.1764 0.3151 0.2681 0.135 Uiso 1 1 calc R A 1
C12 C 0.1702(2) 0.2606(2) 0.2261(3) 0.0854(16) Uani 1 1 d . A 1
H12 H 0.1969 0.2502 0.2598 0.103 Uiso 1 1 calc R A 1
C13 C 0.14484(17) 0.23633(16) 0.1726(2) 0.0663(12) Uani 1 1 d . A 1
H13 H 0.1535 0.2096 0.1691 0.08 Uiso 1 1 calc R A 1
C14 C 0.10601(16) 0.25275(14) 0.1243(2) 0.0574(11) Uani 1 1 d . A 1
C15 C 0.00006(16) 0.26094(12) -0.0213(2) 0.0569(10) Uani 1 1 d . A 1
C16 C -0.0371(2) 0.29526(15) -0.0203(3) 0.0788(14) Uani 1 1 d . A 1
H16A H -0.0631 0.2928 -0.0642 0.095 Uiso 1 1 d R A 1
H16B H -0.0194 0.3201 -0.0252 0.095 Uiso 1 1 d R A 1
C17 C -0.0628(3) 0.2973(3) 0.0510(7) 0.116(4) Uani 0.679(10) 1 d P A 1
H17A H -0.0787 0.2719 0.0585 0.139 Uiso 0.679(10) 1 calc PR A 1
H17B H -0.0377 0.3024 0.095 0.139 Uiso 0.679(10) 1 calc PR A 1
C18 C -0.1023(6) 0.3302(5) 0.0431(12) 0.206(9) Uani 0.679(10) 1 d P A 1
H18A H -0.0883 0.3539 0.0244 0.309 Uiso 0.679(10) 1 calc PR A 1
H18B H -0.1124 0.3355 0.0918 0.309 Uiso 0.679(10) 1 calc PR A 1
H18C H -0.1312 0.3219 0.0082 0.309 Uiso 0.679(10) 1 calc PR A 1
C19 C -0.0740(7) 0.3013(5) -0.0980(7) 0.085(6) Uani 0.321(10) 1 d P A 2
H19A H -0.0549 0.3103 -0.1371 0.102 Uiso 0.321(10) 1 d PR A 2
H19B H -0.0902 0.2762 -0.1143 0.102 Uiso 0.321(10) 1 d PR A 2
C20 C -0.1147(11) 0.3301(8) -0.0852(12) 0.145(12) Uani 0.321(10) 1 d P A 2
H20D H -0.1415 0.3296 -0.1274 0.217 Uiso 0.321(10) 1 d PR A 2
H20E H -0.0996 0.356 -0.081 0.217 Uiso 0.321(10) 1 d PR A 2
H20F H -0.1281 0.324 -0.0393 0.217 Uiso 0.321(10) 1 d PR A 2
C21 C 0.02202(16) 0.26060(12) -0.0971(2) 0.0529(9) Uani 1 1 d . A 1
H21A H 0.0431 0.2372 -0.098 0.064 Uiso 1 1 calc R A 1
H21B H -0.0058 0.258 -0.1383 0.064 Uiso 1 1 calc R A 1
C22 C 0.0524(2) 0.29615(14) -0.1123(3) 0.0732(13) Uani 1 1 d . A 1
H22A H 0.0309 0.3195 -0.1167 0.088 Uiso 1 1 calc R A 1
H22B H 0.079 0.3002 -0.0699 0.088 Uiso 1 1 calc R A 1
C23 C 0.0749(2) 0.29134(16) -0.1825(3) 0.0853(17) Uani 1 1 d . A 1
H23A H 0.0969 0.2686 -0.1778 0.128 Uiso 1 1 calc R A 1
H23B H 0.0939 0.3148 -0.191 0.128 Uiso 1 1 calc R A 1
H23C H 0.0486 0.2875 -0.2247 0.128 Uiso 1 1 calc R A 1
C24 C 0.18262(14) 0.06041(11) -0.0843(2) 0.0521(9) Uani 1 1 d . A 1
C25 C 0.12406(16) 0.01913(11) -0.1103(3) 0.0638(12) Uani 1 1 d . A 1
C26 C 0.0923(2) -0.01230(14) -0.1335(4) 0.0912(18) Uani 1 1 d . A 1
H26 H 0.1031 -0.0335 -0.1608 0.109 Uiso 1 1 calc R A 1
C27 C 0.04475(19) -0.01138(15) -0.1152(3) 0.0813(16) Uani 1 1 d . A 1
H27 H 0.023 -0.0325 -0.1301 0.098 Uiso 1 1 calc R A 1
C28 C 0.02790(16) 0.01916(13) -0.0762(2) 0.0605(11) Uani 1 1 d . A 1
H28 H -0.0051 0.0189 -0.0655 0.073 Uiso 1 1 calc R A 1
C29 C 0.05878(14) 0.05014(12) -0.0525(2) 0.0511(9) Uani 1 1 d . A 1
H29 H 0.0477 0.071 -0.0247 0.061 Uiso 1 1 calc R A 1
C30 C 0.10662(13) 0.04986(10) -0.0707(2) 0.0454(8) Uani 1 1 d . A 1
C31 C 0.24846(15) 0.09717(11) -0.0018(2) 0.0548(10) Uani 1 1 d . A 1
C32 C 0.29254(17) 0.11108(13) 0.1011(3) 0.0650(12) Uani 1 1 d . A 1
C33 C 0.3292(2) 0.11520(19) 0.1636(4) 0.0913(18) Uani 1 1 d . A 1
H33 H 0.3611 0.1038 0.1645 0.11 Uiso 1 1 calc R A 1
C34 C 0.3176(2) 0.13622(19) 0.2232(3) 0.0891(18) Uani 1 1 d . A 1
H34 H 0.3418 0.1391 0.266 0.107 Uiso 1 1 calc R A 1
C35 C 0.2718(2) 0.15321(15) 0.2224(2) 0.0725(14) Uani 1 1 d . A 1
H35 H 0.2653 0.1677 0.2645 0.087 Uiso 1 1 calc R A 1
C36 C 0.23468(17) 0.14965(12) 0.1611(2) 0.0563(10) Uani 1 1 d . A 1
H36 H 0.2029 0.161 0.1609 0.068 Uiso 1 1 calc R A 1
C37 C 0.24646(14) 0.12867(11) 0.1005(2) 0.0499(9) Uani 1 1 d . A 1
C38 C 0.23287(14) 0.08104(12) -0.0793(3) 0.0575(10) Uani 1 1 d . A 1
C39 C 0.27301(17) 0.05372(16) -0.1019(4) 0.0849(17) Uani 1 1 d U A 1
H39A H 0.283 0.0349 -0.0612 0.102 Uiso 1 1 d R A 1
H39B H 0.2585 0.0386 -0.1462 0.102 Uiso 1 1 d R A 1
C40 C 0.3163(6) 0.0736(6) -0.1196(15) 0.114(8) Uani 0.321(11) 1 d PU A 1
H40A H 0.328 0.0922 -0.0793 0.137 Uiso 0.321(11) 1 calc PR A 1
H40B H 0.3073 0.0887 -0.166 0.137 Uiso 0.321(11) 1 calc PR A 1
C41 C 0.3598(8) 0.0448(9) -0.130(2) 0.188(18) Uani 0.321(11) 1 d PU A 1
H41A H 0.3594 0.0226 -0.0962 0.283 Uiso 0.321(11) 1 calc PR A 1
H41B H 0.3915 0.0585 -0.1187 0.283 Uiso 0.321(11) 1 calc PR A 1
H41C H 0.3557 0.0354 -0.1815 0.283 Uiso 0.321(11) 1 calc PR A 1
C42 C 0.2837(3) 0.0142(2) -0.0529(7) 0.121(5) Uani 0.679(11) 1 d PU A 3
H42A H 0.2909 0.0207 0.0006 0.145 Uiso 0.679(11) 1 d PR A 3
H42B H 0.2539 -0.0027 -0.0606 0.145 Uiso 0.679(11) 1 d PR A 3
C43 C 0.3276(4) -0.0076(4) -0.0786(9) 0.178(8) Uani 0.679(11) 1 d PU A 3
H43A H 0.3258 -0.0061 -0.1328 0.266 Uiso 0.679(11) 1 d PR A 3
H43B H 0.3266 -0.035 -0.0634 0.266 Uiso 0.679(11) 1 d PR A 3
H43C H 0.3586 0.0043 -0.055 0.266 Uiso 0.679(11) 1 d PR A 3
C44 C 0.22636(15) 0.11643(12) -0.1331(2) 0.0552(10) Uani 1 1 d . A 1
H44A H 0.2027 0.1348 -0.1153 0.066 Uiso 1 1 calc R A 1
H44B H 0.2586 0.13 -0.13 0.066 Uiso 1 1 calc R A 1
C45 C 0.2084(2) 0.10740(16) -0.2140(3) 0.0788(15) Uani 1 1 d . A 1
H45A H 0.2335 0.0913 -0.2342 0.095 Uiso 1 1 calc R A 1
H45B H 0.1774 0.092 -0.2177 0.095 Uiso 1 1 calc R A 1
C46 C 0.1989(2) 0.14383(18) -0.2602(3) 0.0842(16) Uani 1 1 d . A 1
H46A H 0.1754 0.1605 -0.2388 0.126 Uiso 1 1 calc R A 1
H46B H 0.185 0.1367 -0.3112 0.126 Uiso 1 1 calc R A 1
H46C H 0.23 0.158 -0.2605 0.126 Uiso 1 1 calc R A 1
N9 N 0.19304(17) 0.01964(13) 0.1740(3) 0.123(2) Uani 1 1 d D B 4
C47 C 0.1976(3) 0.06230(18) 0.2036(6) 0.151(4) Uani 1 1 d D B 4
H47A H 0.2278 0.074 0.1886 0.181 Uiso 1 1 calc R B 4
H47B H 0.169 0.0774 0.1788 0.181 Uiso 1 1 calc R B 4
C48 C 0.2000(4) 0.0672(3) 0.2863(6) 0.187(5) Uani 1 1 d D B 4
H48A H 0.1667 0.0642 0.2998 0.28 Uiso 1 1 calc R B 4
H48B H 0.2128 0.0932 0.3009 0.28 Uiso 1 1 calc R B 4
H48C H 0.2219 0.0473 0.3119 0.28 Uiso 1 1 calc R B 4
C49 C 0.1456(3) 0.0015(2) 0.1949(5) 0.155(4) Uani 1 1 d D B 4
H49A H 0.144 -0.0263 0.1796 0.187 Uiso 1 1 calc R B 4
H49B H 0.147 0.0024 0.2496 0.187 Uiso 1 1 calc R B 4
C50 C 0.0991(3) 0.0219(3) 0.1593(6) 0.179(5) Uani 1 1 d D B 4
H50A H 0.0708 0.0124 0.1816 0.269 Uiso 1 1 calc R B 4
H50B H 0.0937 0.0165 0.1058 0.269 Uiso 1 1 calc R B 4
H50C H 0.1027 0.0501 0.1674 0.269 Uiso 1 1 calc R B 4
C51 C 0.2341(3) -0.0042(2) 0.2133(5) 0.143(4) Uani 1 1 d D B 4
H51A H 0.2297 -0.0317 0.1967 0.171 Uiso 1 1 calc R B 4
H51B H 0.2326 -0.0034 0.2674 0.171 Uiso 1 1 calc R B 4
C52 C 0.2855(3) 0.0101(3) 0.1993(6) 0.169(5) Uani 1 1 d D B 4
H52A H 0.2864 0.0113 0.1456 0.254 Uiso 1 1 calc R B 4
H52B H 0.3109 -0.008 0.2224 0.254 Uiso 1 1 calc R B 4
H52C H 0.2917 0.0362 0.2209 0.254 Uiso 1 1 calc R B 4
C53 C 0.1924(3) 0.0212(2) 0.0913(4) 0.149(4) Uani 1 1 d D B 4
H53A H 0.2238 0.0327 0.0806 0.179 Uiso 1 1 calc R B 4
H53B H 0.1651 0.0385 0.0693 0.179 Uiso 1 1 calc R B 4
C54 C 0.1857(4) -0.0184(3) 0.0548(5) 0.199(6) Uani 1 1 d D B 4
H54A H 0.2059 -0.0376 0.0854 0.299 Uiso 1 1 calc R B 4
H54B H 0.1962 -0.0172 0.0055 0.299 Uiso 1 1 calc R B 4
H54C H 0.1508 -0.026 0.0498 0.299 Uiso 1 1 calc R B 4
N11 N -0.0128(4) 0.1826(3) 0.2404(6) 0.103(4) Uani 0.5 1 d PDU . 5
C59 C -0.0041(6) 0.2182(5) 0.1890(7) 0.124(5) Uani 0.5 1 d PDU . 5
H59A H 0.032 0.2227 0.1926 0.149 Uiso 0.5 1 d PR . 5
H59B H -0.0167 0.2114 0.1367 0.149 Uiso 0.5 1 d PR . 5
C60 C -0.0286(9) 0.2549(6) 0.2097(15) 0.215(11) Uani 0.5 1 d PDU . 5
H60A H -0.0142 0.277 0.186 0.323 Uiso 0.5 1 d PR . 5
H60B H -0.0231 0.2584 0.2638 0.323 Uiso 0.5 1 d PR . 5
H60C H -0.0642 0.2535 0.1921 0.323 Uiso 0.5 1 d PR . 5
C61 C -0.0676(4) 0.1790(5) 0.2435(7) 0.115(4) Uani 0.5 1 d PDU . 5
H61A H -0.0797 0.2042 0.2605 0.138 Uiso 0.5 1 d PR . 5
H61B H -0.073 0.1588 0.2803 0.138 Uiso 0.5 1 d PR . 5
C62 C -0.0969(7) 0.1688(6) 0.1690(9) 0.152(6) Uani 0.5 1 d PDU . 5
H62A H -0.0913 0.1413 0.1581 0.228 Uiso 0.5 1 d PR . 5
H62B H -0.0857 0.1852 0.1304 0.228 Uiso 0.5 1 d PR . 5
H62C H -0.1323 0.1732 0.1699 0.228 Uiso 0.5 1 d PR . 5
C63 C 0.0099(5) 0.1867(5) 0.3182(6) 0.100(4) Uani 0.5 1 d PDU . 5
H63A H 0.0087 0.1614 0.3442 0.12 Uiso 0.5 1 d PR . 5
H63B H -0.0091 0.2061 0.343 0.12 Uiso 0.5 1 d PR . 5
C64 C 0.0661(6) 0.1952(8) 0.3245(12) 0.183(9) Uani 0.5 1 d PDU . 5
H64A H 0.0879 0.1724 0.3286 0.274 Uiso 0.5 1 d PR . 5
H64B H 0.0747 0.212 0.3681 0.274 Uiso 0.5 1 d PR . 5
H64C H 0.07 0.2098 0.2794 0.274 Uiso 0.5 1 d PR . 5
C65 C 0.0035(6) 0.1468(5) 0.2012(9) 0.138(5) Uani 0.5 1 d PDU . 5
H65A H -0.0152 0.1442 0.1505 0.165 Uiso 0.5 1 d PR . 5
H65B H 0.0392 0.1481 0.1971 0.165 Uiso 0.5 1 d PR . 5
C66 C -0.001(3) 0.1093(5) 0.241(2) 0.225(10) Uani 0.5 1 d PDU . 5
H66A H 0.0216 0.1096 0.2876 0.338 Uiso 0.5 1 d PR . 5
H66B H 0.0033 0.0852 0.2136 0.338 Uiso 0.5 1 d PR . 5
H66C H -0.0355 0.1106 0.2516 0.338 Uiso 0.5 1 d PR . 5
N10 N 0 0.13162(11) -0.25 0.0385(9) Uani 1 2 d S . .
C55 C 0.04266(15) 0.10647(11) -0.21343(19) 0.0472(9) Uani 1 1 d . . .
H55A H 0.0691 0.1238 -0.1889 0.057 Uiso 1 1 calc R . .
H55B H 0.0308 0.0905 -0.1742 0.057 Uiso 1 1 calc R . .
C56 C 0.06468(18) 0.07969(13) -0.2654(2) 0.0656(12) Uani 1 1 d . . .
H56A H 0.0393 0.0614 -0.2883 0.098 Uiso 1 1 calc R . .
H56B H 0.0921 0.065 -0.2375 0.098 Uiso 1 1 calc R . .
H56C H 0.077 0.0951 -0.3043 0.098 Uiso 1 1 calc R . .
C57 C 0.01590(14) 0.15663(11) -0.31100(17) 0.0430(8) Uani 1 1 d . . .
H57A H 0.027 0.1393 -0.3489 0.052 Uiso 1 1 calc R . .
H57B H -0.0132 0.1714 -0.3353 0.052 Uiso 1 1 calc R . .
C58 C 0.05685(15) 0.18517(12) -0.2850(2) 0.0538(10) Uani 1 1 d . . .
H58A H 0.0449 0.2045 -0.2521 0.081 Uiso 1 1 calc R . .
H58B H 0.0671 0.1984 -0.3282 0.081 Uiso 1 1 calc R . .
H58C H 0.0851 0.1711 -0.258 0.081 Uiso 1 1 calc R . .
N12 N 0.2593(3) 0.2478(4) 0.0084(6) 0.039(2) Uani 0.5 1 d PD . 6
C67 C 0.2182(3) 0.2248(2) -0.0412(4) 0.056(2) Uani 0.5 1 d PD . 6
H67A H 0.2233 0.1966 -0.0317 0.067 Uiso 0.5 1 d PR . 6
H67B H 0.1858 0.2319 -0.0266 0.067 Uiso 0.5 1 d PR . 6
C68 C 0.2163(6) 0.2323(4) -0.1238(7) 0.067(4) Uani 0.5 1 d PD . 6
H68A H 0.206 0.2593 -0.1352 0.1 Uiso 0.5 1 d PR . 6
H68B H 0.1924 0.2144 -0.1516 0.1 Uiso 0.5 1 d PR . 6
H68C H 0.2491 0.2279 -0.138 0.1 Uiso 0.5 1 d PR . 6
C69 C 0.2504(3) 0.2908(2) -0.0004(4) 0.0487(17) Uani 0.5 1 d PD . 6
H69A H 0.277 0.3048 0.032 0.058 Uiso 0.5 1 d PR . 6
H69B H 0.2529 0.298 -0.0525 0.058 Uiso 0.5 1 d PR . 6
C70 C 0.2011(4) 0.3048(4) 0.0179(8) 0.066(3) Uani 0.5 1 d PD . 6
H70A H 0.1744 0.2904 -0.0124 0.099 Uiso 0.5 1 d PR . 6
H70B H 0.1973 0.3328 0.0071 0.099 Uiso 0.5 1 d PR . 6
H70C H 0.1995 0.3002 0.0707 0.099 Uiso 0.5 1 d PR . 6
C71 C 0.3090(3) 0.2390(2) -0.0129(4) 0.0491(18) Uani 0.5 1 d PD . 6
H71A H 0.3343 0.2545 0.0189 0.059 Uiso 0.5 1 d PR . 6
H71B H 0.3091 0.2475 -0.065 0.059 Uiso 0.5 1 d PR . 6
C72 C 0.3240(5) 0.1964(3) -0.0061(10) 0.079(4) Uani 0.5 1 d PD . 6
H72A H 0.3306 0.1891 0.0466 0.118 Uiso 0.5 1 d PR . 6
H72B H 0.3539 0.1921 -0.0292 0.118 Uiso 0.5 1 d PR . 6
H72C H 0.2969 0.1804 -0.0314 0.118 Uiso 0.5 1 d PR . 6
C73 C 0.2549(4) 0.2341(2) 0.0865(4) 0.061(2) Uani 0.5 1 d PD . 6
H73A H 0.2205 0.2381 0.0961 0.073 Uiso 0.5 1 d PR . 6
H73B H 0.2619 0.2057 0.0902 0.073 Uiso 0.5 1 d PR . 6
C74 C 0.2892(7) 0.2548(4) 0.1451(7) 0.070(4) Uani 0.5 1 d PD . 6
H74A H 0.3221 0.2565 0.1297 0.105 Uiso 0.5 1 d PR . 6
H74B H 0.2914 0.2405 0.192 0.105 Uiso 0.5 1 d PR . 6
H74C H 0.2767 0.2812 0.1518 0.105 Uiso 0.5 1 d PR . 6
N13 N -0.2280(8) 0.2515(7) -0.0752(12) 0.147(5) Uiso 0.25 1 d PD . 7
C75 C -0.2083(13) 0.2290(10) -0.1398(19) 0.147(5) Uiso 0.25 1 d PD . 7
H75A H -0.2058 0.2015 -0.1231 0.176 Uiso 0.25 1 d PR . 7
H75B H -0.2349 0.2306 -0.1829 0.176 Uiso 0.25 1 d PR . 7
C76 C -0.1609(11) 0.2463(13) -0.160(2) 0.147(5) Uiso 0.25 1 d PD C 7
H76A H -0.1588 0.2748 -0.1612 0.22 Uiso 0.25 1 d PR C 7
H76B H -0.1592 0.2357 -0.2094 0.22 Uiso 0.25 1 d PR C 7
H76C H -0.1332 0.236 -0.1246 0.22 Uiso 0.25 1 d PR C 7
C77 C -0.2032(13) 0.2415(10) -0.0007(15) 0.147(5) Uiso 0.25 1 d PD . 7
H77A H -0.1928 0.2142 -0.0072 0.176 Uiso 0.25 1 d PR . 7
H77B H -0.2306 0.2399 0.0295 0.176 Uiso 0.25 1 d PR . 7
C78 C -0.1672(14) 0.2612(13) 0.0570(18) 0.147(5) Uiso 0.25 1 d PD . 7
H78A H -0.1358 0.2549 0.0396 0.22 Uiso 0.25 1 d PR . 7
H78B H -0.1674 0.2502 0.1068 0.22 Uiso 0.25 1 d PR . 7
H78C H -0.171 0.2896 0.0589 0.22 Uiso 0.25 1 d PR . 7
C79 C -0.2817(9) 0.2471(12) -0.0757(16) 0.147(5) Uiso 0.25 1 d PD . 7
H79A H -0.2887 0.2209 -0.0974 0.176 Uiso 0.25 1 d PR . 7
H79B H -0.3008 0.2662 -0.1094 0.176 Uiso 0.25 1 d PR . 7
C80 C -0.3023(14) 0.2436(13) -0.0027(19) 0.147(5) Uiso 0.25 1 d PD . 7
H80A H -0.2971 0.2699 0.0184 0.22 Uiso 0.25 1 d PR . 7
H80B H -0.2841 0.2246 0.031 0.22 Uiso 0.25 1 d PR . 7
H80C H -0.3377 0.2374 -0.0093 0.22 Uiso 0.25 1 d PR . 7
C81 C -0.2212(11) 0.2938(7) -0.1043(19) 0.147(5) Uiso 0.25 1 d PD D 7
H81A H -0.1973 0.3101 -0.0717 0.176 Uiso 0.25 1 d PR D 7
H81B H -0.2094 0.2909 -0.1531 0.176 Uiso 0.25 1 d PR D 7
C82 C -0.2675(15) 0.3160(10) -0.094(4) 0.147(5) Uiso 0.25 1 d PD D 7
H82A H -0.2824 0.3145 -0.1462 0.22 Uiso 0.25 1 d PR D 7
H82B H -0.265 0.3434 -0.0782 0.22 Uiso 0.25 1 d PR D 7
H82C H -0.2883 0.3018 -0.0631 0.22 Uiso 0.25 1 d PR D 7
N14 N -0.1791(4) 0.2379(3) 0.0635(6) 0.092(3) Uiso 0.5 1 d PD E 8
C83 C -0.2065(6) 0.2109(5) 0.0769(9) 0.121(5) Uiso 0.5 1 d PD E 8
C84 C -0.2406(12) 0.1878(10) 0.082(3) 0.261(19) Uiso 0.5 1 d PD E 8
H84A H -0.2723 0.2016 0.0751 0.391 Uiso 0.5 1 d PR E 8
H84B H -0.2363 0.1741 0.1297 0.391 Uiso 0.5 1 d PR E 8
H84C H -0.2401 0.1688 0.0415 0.391 Uiso 0.5 1 d PR E 8
N15 N -0.2560(12) 0.1353(10) 0.0511(19) 0.275(13) Uiso 0.5 1 d PD F 9
C85 C -0.2758(11) 0.1180(9) -0.0046(19) 0.191(9) Uiso 0.5 1 d PD F 9
C86 C -0.287(3) 0.0937(19) -0.055(3) 0.47(4) Uiso 0.5 1 d PD F 9
H86A H -0.2769 0.1042 -0.1002 0.702 Uiso 0.5 1 d PR F 9
H86B H -0.3233 0.0895 -0.0633 0.702 Uiso 0.5 1 d PR F 9
H86C H -0.2707 0.0688 -0.0423 0.702 Uiso 0.5 1 d PR F 9
N16 N -0.2759(7) 0.1307(6) -0.0722(12) 0.171(6) Uiso 0.5 1 d PD G 10
C87 C -0.2962(8) 0.1100(7) -0.1239(12) 0.156(7) Uiso 0.5 1 d PD G 10
C88 C -0.3270(11) 0.0896(9) -0.1609(17) 0.241(13) Uiso 0.5 1 d PD G 10
H88A H -0.3474 0.0766 -0.128 0.362 Uiso 0.5 1 calc PR G 10
H88B H -0.3103 0.0699 -0.1874 0.362 Uiso 0.5 1 calc PR G 10
H88C H -0.3481 0.1058 -0.1969 0.362 Uiso 0.5 1 calc PR G 10
O1 O 0.4072(5) 0.1137(4) -0.0100(8) 0.161(4) Uiso 0.5 1 d PD H 11
H1 H 0.4121 0.1048 -0.0514 0.241 Uiso 0.5 1 d PR H 11
C89 C 0.4352(13) 0.0961(11) 0.0418(19) 0.293(18) Uiso 0.5 1 d PD H 11
H89A H 0.4338 0.1094 0.0892 0.439 Uiso 0.5 1 calc PR H 11
H89B H 0.4693 0.0964 0.0309 0.439 Uiso 0.5 1 calc PR H 11
H89C H 0.4241 0.0691 0.045 0.439 Uiso 0.5 1 calc PR H 11
N17 N -0.2336(5) 0.2174(4) -0.1315(7) 0.109(4) Uiso 0.5 1 d PD I 12
C91 C -0.2026(5) 0.2428(4) -0.1382(8) 0.098(4) Uiso 0.5 1 d PD I 12
C92 C -0.1655(6) 0.2593(5) -0.1560(10) 0.113(5) Uiso 0.5 1 d PD I 12
H92A H -0.1356 0.2487 -0.1264 0.169 Uiso 0.5 1 calc PR I 12
H92B H -0.1675 0.2874 -0.1468 0.169 Uiso 0.5 1 calc PR I 12
H92C H -0.1641 0.2548 -0.2089 0.169 Uiso 0.5 1 calc PR I 12
O2 O 0.4816(13) 0.1042(9) 0.262(2) 0.206(14) Uiso 0.25 1 d PD . 13
H2 H 0.5091 0.0944 0.2793 0.31 Uiso 0.25 1 d PR . 13
C93 C 0.455(2) 0.1072(18) 0.315(3) 0.23(2) Uiso 0.25 1 d PD J 13
H93A H 0.4758 0.1014 0.3625 0.339 Uiso 0.25 1 d PR J 13
H93B H 0.4279 0.0887 0.3061 0.339 Uiso 0.25 1 d PR J 13
H93C H 0.4425 0.1338 0.3156 0.339 Uiso 0.25 1 d PR J 13
N18 N -0.0533(11) 0.4550(8) 0.1519(17) 0.215(7) Uiso 0.25 1 d PD K 14
C94 C -0.0697(15) 0.4436(13) 0.2276(17) 0.215(7) Uiso 0.25 1 d PD K 14
H94A H -0.0442 0.4278 0.2586 0.258 Uiso 0.25 1 d PR K 14
H94B H -0.0749 0.4677 0.2556 0.258 Uiso 0.25 1 d PR K 14
C95 C -0.1188(17) 0.4218(16) 0.217(3) 0.215(7) Uiso 0.25 1 d PD K 14
H95A H -0.125 0.4103 0.2644 0.323 Uiso 0.25 1 d PR K 14
H95B H -0.1163 0.401 0.1809 0.323 Uiso 0.25 1 d PR K 14
H95C H -0.1462 0.4393 0.1983 0.323 Uiso 0.25 1 d PR K 14
C96 C -0.0912(14) 0.4794(11) 0.105(2) 0.215(7) Uiso 0.25 1 d PD K 14
H96A H -0.0852 0.4762 0.0527 0.258 Uiso 0.25 1 d PR K 14
H96B H -0.1239 0.4676 0.1086 0.258 Uiso 0.25 1 d PR K 14
C97 C -0.0930(16) 0.5216(11) 0.126(3) 0.215(7) Uiso 0.25 1 d PD K 14
H97A H -0.0953 0.5255 0.1787 0.323 Uiso 0.25 1 d PR K 14
H97B H -0.1223 0.5327 0.0956 0.323 Uiso 0.25 1 d PR K 14
H97C H -0.0632 0.5346 0.1137 0.323 Uiso 0.25 1 d PR K 14
C98 C -0.0450(17) 0.4193(10) 0.109(2) 0.215(7) Uiso 0.25 1 d PD K 14
H98A H -0.0252 0.4254 0.0694 0.258 Uiso 0.25 1 d PR K 14
H98B H -0.0771 0.4085 0.086 0.258 Uiso 0.25 1 d PR K 14
C99 C -0.013(2) 0.3885(12) 0.155(3) 0.215(7) Uiso 0.25 1 d PD K 14
H99A H 0.0187 0.3824 0.1389 0.323 Uiso 0.25 1 d PR K 14
H99B H -0.0332 0.3648 0.1539 0.323 Uiso 0.25 1 d PR K 14
H99C H -0.0073 0.3987 0.2062 0.323 Uiso 0.25 1 d PR K 14
C100 C -0.0051(13) 0.4776(12) 0.175(2) 0.215(7) Uiso 0.25 1 d PD K 14
H10A H -0.0118 0.4978 0.211 0.258 Uiso 0.25 1 d PR K 14
H10B H 0.0211 0.4602 0.1994 0.258 Uiso 0.25 1 d PR K 14
C101 C 0.0105(14) 0.4924(14) 0.104(3) 0.215(7) Uiso 0.25 1 d PD K 14
H10C H 0.0187 0.5198 0.1157 0.323 Uiso 0.25 1 d PR K 14
H10D H -0.0156 0.4913 0.0605 0.323 Uiso 0.25 1 d PR K 14
H10E H 0.04 0.4789 0.0917 0.323 Uiso 0.25 1 d PR K 14
O3 O -0.2865(9) 0.2313(7) -0.0693(13) 0.126(7) Uiso 0.25 1 d PD L 15
H3A H -0.2911 0.2295 -0.0247 0.189 Uiso 0.25 1 d PR L 15
C102 C -0.2570(13) 0.2045(10) -0.085(2) 0.135(11) Uiso 0.25 1 d PD L 15
H10F H -0.2233 0.2106 -0.0613 0.202 Uiso 0.25 1 calc PR L 15
H10G H -0.258 0.2028 -0.1387 0.202 Uiso 0.25 1 calc PR L 15
H10H H -0.2673 0.1794 -0.0657 0.202 Uiso 0.25 1 calc PR L 15
N1 N -0.00183(11) 0.18789(9) -0.00228(16) 0.0440(7) Uani 1 1 d . A 1
N2 N -0.07543(13) 0.21941(12) -0.03086(19) 0.0601(9) Uani 1 1 d D A 1
N3 N 0.07389(12) 0.23629(10) 0.06642(15) 0.0486(7) Uani 1 1 d . A 1
N4 N 0.05102(17) 0.29973(12) 0.0785(2) 0.0789(12) Uani 1 1 d . A 1
N5 N 0.14479(11) 0.07632(9) -0.05436(17) 0.0462(7) Uani 1 1 d . A 1
N6 N 0.17281(13) 0.02618(10) -0.1196(3) 0.0722(11) Uani 1 1 d . A 1
N7 N 0.21796(11) 0.11958(8) 0.03313(17) 0.0444(7) Uani 1 1 d . A 1
N8 N 0.29364(13) 0.09113(11) 0.0351(3) 0.0714(11) Uani 1 1 d . A 1
S1 S 0.09946(4) 0.13261(3) 0.09647(5) 0.0507(3) Uani 1 1 d . A 1
S2 S 0.11312(3) 0.17657(2) -0.07479(4) 0.0374(2) Uani 1 1 d . A 1
Fe1 Fe 0.072864(18) 0.181657(15) 0.02210(2) 0.03863(15) Uani 1 1 d . A 1
Fe2 Fe 0.142763(18) 0.128204(14) 0.00097(3) 0.03911(15) Uani 1 1 d . A 1

loop_
_atom_site_aniso_label
_atom_site_aniso_U_11
_atom_site_aniso_U_22
_atom_site_aniso_U_33
_atom_site_aniso_U_23
_atom_site_aniso_U_13
_atom_site_aniso_U_12
C1 0.048(2) 0.062(2) 0.0300(16) -0.0034(15) 0.0080(15) 0.0079(18)
C2 0.046(2) 0.078(3) 0.048(2) 0.0109(19) 0.0065(17) 0.002(2)
C3 0.042(2) 0.107(4) 0.099(4) 0.025(3) 0.000(2) 0.003(3)
C4 0.047(3) 0.116(5) 0.102(4) 0.036(4) 0.001(3) -0.014(3)
C5 0.050(3) 0.084(3) 0.071(3) 0.022(2) -0.001(2) -0.011(2)
C6 0.041(2) 0.071(3) 0.047(2) 0.0074(18) 0.0095(16) -0.0053(18)
C7 0.0397(19) 0.066(2) 0.0307(16) 0.0029(16) 0.0071(14) -0.0007(17)
C8 0.068(3) 0.057(2) 0.045(2) -0.0133(18) 0.0130(18) 0.002(2)
C9 0.088(4) 0.075(3) 0.060(3) -0.033(2) 0.006(2) 0.001(3)
C10 0.115(5) 0.110(5) 0.090(4) -0.058(4) 0.000(4) -0.010(4)
C11 0.112(5) 0.142(6) 0.078(4) -0.069(4) 0.002(4) -0.028(5)
C12 0.081(3) 0.128(5) 0.044(2) -0.029(3) -0.001(2) -0.012(3)
C13 0.066(3) 0.097(4) 0.036(2) -0.016(2) 0.0067(19) -0.006(2)
C14 0.061(2) 0.077(3) 0.0358(19) -0.0199(19) 0.0125(17) -0.008(2)
C15 0.063(3) 0.056(2) 0.052(2) -0.0067(18) 0.0089(19) 0.010(2)
C16 0.077(3) 0.064(3) 0.093(4) -0.014(3) 0.003(3) 0.026(3)
C17 0.081(6) 0.093(7) 0.174(10) -0.068(7) 0.020(6) 0.015(5)
C18 0.168(14) 0.151(13) 0.32(2) -0.058(14) 0.095(15) 0.064(11)
C19 0.111(13) 0.098(12) 0.046(7) 0.019(7) 0.012(8) 0.074(11)
C20 0.20(3) 0.15(2) 0.087(14) 0.030(13) 0.027(15) 0.13(2)
C21 0.066(3) 0.049(2) 0.0413(19) 0.0034(16) -0.0008(17) 0.0009(19)
C22 0.099(4) 0.056(3) 0.063(3) 0.000(2) 0.005(2) -0.019(3)
C23 0.113(4) 0.081(4) 0.060(3) 0.010(2) 0.005(3) -0.042(3)
C24 0.041(2) 0.0348(19) 0.078(3) -0.0085(18) -0.0005(18) -0.0023(16)
C25 0.051(2) 0.032(2) 0.106(4) -0.001(2) 0.004(2) -0.0073(17)
C26 0.079(4) 0.042(3) 0.151(5) -0.012(3) 0.011(3) -0.021(2)
C27 0.062(3) 0.052(3) 0.123(4) 0.013(3) -0.008(3) -0.026(2)
C28 0.048(2) 0.064(3) 0.064(2) 0.027(2) -0.0096(19) -0.016(2)
C29 0.044(2) 0.054(2) 0.051(2) 0.0151(17) -0.0053(16) -0.0054(17)
C30 0.0407(19) 0.0349(18) 0.057(2) 0.0124(16) -0.0062(16) -0.0026(15)
C31 0.043(2) 0.042(2) 0.077(3) -0.0008(19) -0.0021(19) -0.0081(17)
C32 0.055(3) 0.053(2) 0.081(3) 0.012(2) -0.011(2) -0.010(2)
C33 0.060(3) 0.095(4) 0.106(5) 0.019(4) -0.030(3) -0.009(3)
C34 0.080(4) 0.103(4) 0.072(3) 0.020(3) -0.029(3) -0.030(3)
C35 0.080(3) 0.079(3) 0.051(2) 0.019(2) -0.015(2) -0.034(3)
C36 0.065(3) 0.052(2) 0.049(2) 0.0142(18) -0.0039(18) -0.020(2)
C37 0.049(2) 0.040(2) 0.056(2) 0.0156(17) -0.0067(17) -0.0175(17)
C38 0.038(2) 0.050(2) 0.085(3) -0.021(2) 0.0091(19) -0.0082(17)
C39 0.049(3) 0.073(3) 0.130(5) -0.044(3) 0.002(3) 0.007(2)
C40 0.054(9) 0.110(14) 0.18(2) -0.080(14) 0.027(10) -0.012(7)
C41 0.069(11) 0.15(2) 0.36(5) -0.10(3) 0.068(19) 0.001(12)
C42 0.075(5) 0.061(5) 0.208(12) -0.052(6) -0.040(6) 0.032(4)
C43 0.104(8) 0.150(11) 0.252(16) -0.102(11) -0.065(8) 0.089(8)
C44 0.049(2) 0.056(2) 0.063(2) -0.0239(19) 0.0182(18) -0.0185(18)
C45 0.099(4) 0.076(3) 0.066(3) -0.032(3) 0.028(3) -0.032(3)
C46 0.090(4) 0.109(4) 0.056(3) -0.029(3) 0.015(2) -0.033(3)
N9 0.097(3) 0.089(3) 0.158(5) 0.089(3) -0.067(3) -0.058(3)
C47 0.102(5) 0.089(5) 0.245(11) 0.094(6) -0.030(6) -0.050(4)
C48 0.217(11) 0.139(8) 0.195(11) 0.044(8) -0.006(9) -0.101(8)
C49 0.124(6) 0.132(6) 0.184(8) 0.107(6) -0.068(5) -0.088(5)
C50 0.091(5) 0.174(8) 0.246(10) 0.139(8) -0.066(6) -0.073(5)
C51 0.125(6) 0.096(5) 0.176(7) 0.078(5) -0.084(5) -0.052(4)
C52 0.095(5) 0.130(7) 0.251(11) 0.080(7) -0.080(6) -0.028(5)
C53 0.143(6) 0.122(6) 0.155(7) 0.085(5) -0.072(6) -0.066(5)
C54 0.232(12) 0.166(9) 0.167(9) 0.056(7) -0.079(8) -0.103(9)
N11 0.104(9) 0.164(7) 0.050(6) -0.003(5) 0.042(6) -0.008(5)
C59 0.136(9) 0.168(10) 0.079(7) 0.011(7) 0.051(6) -0.028(8)
C60 0.234(14) 0.212(14) 0.199(13) 0.021(9) 0.029(9) -0.011(9)
C61 0.128(8) 0.148(9) 0.082(6) 0.019(6) 0.059(6) 0.008(7)
C62 0.169(10) 0.170(10) 0.124(9) -0.013(8) 0.043(8) -0.002(8)
C63 0.107(7) 0.141(9) 0.059(6) -0.006(6) 0.034(5) -0.027(7)
C64 0.180(12) 0.212(12) 0.157(11) -0.007(9) 0.028(9) -0.010(9)
C65 0.142(9) 0.158(10) 0.116(8) -0.048(7) 0.031(7) 0.014(8)
C66 0.225(13) 0.220(12) 0.228(14) -0.002(10) 0.024(10) -0.003(10)
N10 0.050(2) 0.037(2) 0.0274(18) 0 0.0045(16) 0
C55 0.060(2) 0.040(2) 0.0388(18) 0.0031(15) -0.0025(16) 0.0016(17)
C56 0.078(3) 0.051(2) 0.064(3) -0.008(2) -0.005(2) 0.022(2)
C57 0.057(2) 0.045(2) 0.0293(16) 0.0036(14) 0.0126(15) 0.0086(16)
C58 0.054(2) 0.058(2) 0.051(2) 0.0149(18) 0.0129(18) -0.0038(19)
N12 0.040(7) 0.042(4) 0.033(5) -0.002(3) -0.003(4) -0.021(5)
C67 0.067(5) 0.050(5) 0.052(4) -0.011(4) 0.014(4) -0.029(4)
C68 0.066(7) 0.070(9) 0.061(8) -0.003(6) 0.000(6) -0.020(7)
C69 0.057(5) 0.040(4) 0.049(4) 0.000(3) 0.006(4) -0.017(3)
C70 0.064(8) 0.058(6) 0.075(7) -0.006(5) 0.009(7) -0.010(6)
C71 0.059(5) 0.044(4) 0.046(4) 0.000(3) 0.012(3) -0.012(3)
C72 0.092(10) 0.045(6) 0.097(9) -0.011(5) 0.004(9) -0.006(7)
C73 0.099(7) 0.049(5) 0.037(4) 0.003(3) 0.019(4) -0.019(4)
C74 0.110(10) 0.058(8) 0.042(6) 0.003(5) 0.011(6) -0.014(7)
N1 0.0427(16) 0.0536(18) 0.0361(15) -0.0024(13) 0.0072(12) 0.0027(14)
N2 0.052(2) 0.075(3) 0.0532(19) 0.0055(17) 0.0066(15) 0.0161(18)
N3 0.0553(19) 0.059(2) 0.0313(14) -0.0115(13) 0.0075(13) -0.0014(16)
N4 0.092(3) 0.067(3) 0.076(3) -0.034(2) 0.007(2) 0.005(2)
N5 0.0390(16) 0.0386(16) 0.0584(18) -0.0012(13) -0.0018(13) -0.0034(13)
N6 0.050(2) 0.0384(19) 0.127(3) -0.023(2) 0.009(2) -0.0037(15)
N7 0.0414(16) 0.0356(15) 0.0540(17) 0.0008(13) -0.0008(13) -0.0075(13)
N8 0.046(2) 0.059(2) 0.103(3) -0.006(2) -0.0111(19) -0.0011(17)
S1 0.0478(5) 0.0683(6) 0.0357(4) 0.0154(4) 0.0051(4) -0.0062(4)
S2 0.0432(5) 0.0415(5) 0.0277(4) 0.0005(3) 0.0060(3) -0.0037(4)
Fe1 0.0396(3) 0.0482(3) 0.0284(2) -0.00063(19) 0.00606(19) -0.0025(2)
Fe2 0.0398(3) 0.0395(3) 0.0372(3) 0.00406(19) 0.0029(2) -0.0042(2)

loop_
_atom_type_symbol
_atom_type_description
_atom_type_scat_dispersion_real
_atom_type_scat_dispersion_imag
_atom_type_scat_source
C C 0.0033 0.0016 'International Tables Vol C Tables 4.2.6.8 and 6.1.1.4'
H H 0 0 'International Tables Vol C Tables 4.2.6.8 and 6.1.1.4'
N N 0.0061 0.0033 'International Tables Vol C Tables 4.2.6.8 and 6.1.1.4'
S S 0.1246 0.1234 'International Tables Vol C Tables 4.2.6.8 and 6.1.1.4'
Fe Fe 0.3463 0.8444 'International Tables Vol C Tables 4.2.6.8 and 6.1.1.4'
O O 0.0106 0.006 'International Tables Vol C Tables 4.2.6.8 and 6.1.1.4'

loop_
_geom_angle_atom_site_label_1
_geom_angle_atom_site_label_2
_geom_angle_atom_site_label_3
_geom_angle
_geom_angle_site_symmetry_1
_geom_angle_site_symmetry_3
N2 C1 N1 114.8(4) . .
N2 C1 C15 122.4(4) . .
N1 C1 C15 122.7(3) . .
C3 C2 N2 130.3(4) . .
C3 C2 C7 120.7(5) . .
N2 C2 C7 109.0(4) . .
C2 C3 C4 118.4(5) . .
C2 C3 H3 120.8 . .
C4 C3 H3 120.8 . .
C3 C4 C5 121.0(5) . .
C3 C4 H4 119.5 . .
C5 C4 H4 119.5 . .
C4 C5 C6 121.0(5) . .
C4 C5 H5 119.5 . .
C6 C5 H5 119.5 . .
C7 C6 C5 117.6(4) . .
C7 C6 H6 121.2 . .
C5 C6 H6 121.2 . .
N1 C7 C6 131.0(3) . .
N1 C7 C2 107.8(4) . .
C6 C7 C2 121.2(4) . .
N4 C8 N3 114.9(4) . .
N4 C8 C15 122.5(4) . .
N3 C8 C15 122.6(3) . .
C14 C9 N4 109.7(4) . .
C14 C9 C10 120.2(5) . .
N4 C9 C10 130.1(5) . .
C11 C10 C9 117.7(6) . .
C11 C10 H10 121.2 . .
C9 C10 H10 121.2 . .
C12 C11 C10 121.8(5) . .
C12 C11 H11 119.1 . .
C10 C11 H11 119.1 . .
C11 C12 C13 121.5(6) . .
C11 C12 H12 119.3 . .
C13 C12 H12 119.3 . .
C12 C13 C14 117.2(5) . .
C12 C13 H13 121.4 . .
C14 C13 H13 121.4 . .
N3 C14 C9 107.6(4) . .
N3 C14 C13 130.7(4) . .
C9 C14 C13 121.6(4) . .
C1 C15 C8 111.8(3) . .
C1 C15 C16 109.9(4) . .
C8 C15 C16 109.2(4) . .
C1 C15 C21 106.6(3) . .
C8 C15 C21 109.1(3) . .
C16 C15 C21 110.3(4) . .
C15 C16 C17 114.5(5) . .
C15 C16 H16A 108.6 . .
C17 C16 H16A 108.4 . .
C15 C16 H16B 108.8 . .
C17 C16 H16B 108.7 . .
H16A C16 H16B 107.5 . .
C18 C17 C16 110.2(11) . .
C18 C17 H17A 109.6 . .
C16 C17 H17A 109.6 . .
C18 C17 H17B 109.6 . .
C16 C17 H17B 109.6 . .
H17A C17 H17B 108.1 . .
C17 C18 H20F 101.5 . .
H18A C18 H20F 85.7 . .
H18B C18 H20F 137.6 . .
C20 C19 H16A 110.9 . .
C20 C19 H19A 112.1 . .
H16A C19 H19A 123.5 . .
C20 C19 H19B 107.6 . .
H16A C19 H19B 91.2 . .
H19A C19 H19B 108.4 . .
C19 C20 H20D 110.3 . .
C19 C20 H20E 106.9 . .
H20D C20 H20E 109.5 . .
C19 C20 H20F 111.2 . .
H20D C20 H20F 109.5 . .
H20E C20 H20F 109.5 . .
C22 C21 C15 115.9(3) . .
C22 C21 H21A 108.3 . .
C15 C21 H21A 108.3 . .
C22 C21 H21B 108.3 . .
C15 C21 H21B 108.3 . .
H21A C21 H21B 107.4 . .
C23 C22 C21 111.5(4) . .
C23 C22 H22A 109.3 . .
C21 C22 H22A 109.3 . .
C23 C22 H22B 109.3 . .
C21 C22 H22B 109.3 . .
H22A C22 H22B 108 . .
N6 C24 N5 115.7(3) . .
N6 C24 C38 123.0(4) . .
N5 C24 C38 121.3(3) . .
N6 C25 C30 109.6(3) . .
N6 C25 C26 131.1(5) . .
C30 C25 C26 119.3(4) . .
C27 C26 C25 117.9(5) . .
C27 C26 H26 121 . .
C25 C26 H26 121 . .
C28 C27 C26 122.3(4) . .
C28 C27 H27 118.9 . .
C26 C27 H27 118.9 . .
C27 C28 C29 120.5(4) . .
C27 C28 H28 119.7 . .
C29 C28 H28 119.7 . .
C28 C29 C30 118.1(4) . .
C28 C29 H29 121 . .
C30 C29 H29 121 . .
N5 C30 C29 130.4(4) . .
N5 C30 C25 107.6(3) . .
C29 C30 C25 121.9(4) . .
N8 C31 N7 116.0(4) . .
N8 C31 C38 121.7(4) . .
N7 C31 C38 122.2(3) . .
N8 C32 C37 109.8(4) . .
N8 C32 C33 130.2(5) . .
C37 C32 C33 120.0(5) . .
C34 C33 C32 117.9(6) . .
C34 C33 H33 121 . .
C32 C33 H33 121 . .
C33 C34 C35 121.7(5) . .
C33 C34 H34 119.1 . .
C35 C34 H34 119.1 . .
C34 C35 C36 121.6(5) . .
C34 C35 H35 119.2 . .
C36 C35 H35 119.2 . .
C37 C36 C35 116.8(5) . .
C37 C36 H36 121.6 . .
C35 C36 H36 121.6 . .
N7 C37 C36 130.5(4) . .
N7 C37 C32 107.5(4) . .
C36 C37 C32 121.9(4) . .
C31 C38 C24 110.6(3) . .
C31 C38 C39 110.7(4) . .
C24 C38 C39 111.6(3) . .
C31 C38 C44 106.9(3) . .
C24 C38 C44 107.6(3) . .
C39 C38 C44 109.2(4) . .
C40 C39 C38 114.3(8) . .
C40 C39 H39A 109.2 . .
C38 C39 H39A 109 . .
C40 C39 H39B 108.1 . .
C38 C39 H39B 108.5 . .
H39A C39 H39B 107.6 . .
C39 C40 C41 112.9(19) . .
C39 C40 H40A 109 . .
C41 C40 H40A 109 . .
C39 C40 H40B 109 . .
C41 C40 H40B 109 . .
H40A C40 H40B 107.8 . .
C43 C42 H39A 114.1 . .
C43 C42 H42A 110.6 . .
H39A C42 H42A 88.7 . .
C43 C42 H42B 109.6 . .
H39A C42 H42B 123 . .
H42A C42 H42B 108.2 . .
C42 C43 H43A 110.5 . .
C42 C43 H43B 108.9 . .
H43A C43 H43B 109.5 . .
C42 C43 H43C 109 . .
H43A C43 H43C 109.5 . .
H43B C43 H43C 109.5 . .
C45 C44 C38 116.3(4) . .
C45 C44 H44A 108.2 . .
C38 C44 H44A 108.2 . .
C45 C44 H44B 108.2 . .
C38 C44 H44B 108.2 . .
H44A C44 H44B 107.4 . .
C46 C45 C44 112.1(4) . .
C46 C45 H45A 109.2 . .
C44 C45 H45A 109.2 . .
C46 C45 H45B 109.2 . .
C44 C45 H45B 109.2 . .
H45A C45 H45B 107.9 . .
C51 N9 C53 113.6(7) . .
C51 N9 C49 105.3(4) . .
C53 N9 C49 112.0(5) . .
C51 N9 C47 109.4(5) . .
C53 N9 C47 107.6(5) . .
C49 N9 C47 108.9(6) . .
C48 C47 N9 116.1(6) . .
C48 C47 H47A 108.3 . .
N9 C47 H47A 108.3 . .
C48 C47 H47B 108.3 . .
N9 C47 H47B 108.3 . .
H47A C47 H47B 107.4 . .
C50 C49 N9 113.2(4) . .
C50 C49 H49A 108.9 . .
N9 C49 H49A 108.9 . .
C50 C49 H49B 108.9 . .
N9 C49 H49B 108.9 . .
H49A C49 H49B 107.8 . .
N9 C51 C52 112.8(5) . .
N9 C51 H51A 109 . .
C52 C51 H51A 109 . .
N9 C51 H51B 109 . .
C52 C51 H51B 109 . .
H51A C51 H51B 107.8 . .
N9 C53 C54 113.1(6) . .
N9 C53 H53A 109 . .
C54 C53 H53A 109 . .
N9 C53 H53B 109 . .
C54 C53 H53B 109 . .
H53A C53 H53B 107.8 . .
N11 N11 C63 105(2) 2 2
C63 N11 C63 148.2(11) 2 .
N11 N11 C65 84.2(13) 2 .
C63 N11 C65 65.0(11) 2 .
C63 N11 C65 114.8(11) . .
N11 N11 C61 150(2) 2 .
C63 N11 C61 105.0(11) 2 .
C63 N11 C61 104.8(10) . .
C65 N11 C61 108.2(10) . .
N11 N11 C59 93.9(14) 2 .
C63 N11 C59 114.7(10) . .
C65 N11 C59 105.6(11) . .
C61 N11 C59 108.6(9) . .
N11 N11 C65 68.9(12) 2 2
C63 N11 C65 135.6(13) 2 2
C65 N11 C65 70.5(14) . 2
C61 N11 C65 88.7(10) . 2
C59 N11 C65 162.5(11) . 2
N11 N11 C64 160.1(18) 2 2
C63 N11 C64 143.4(11) . 2
C65 N11 C64 98.7(12) . 2
C59 N11 C64 66.3(10) . 2
C65 N11 C64 130.7(11) 2 2
N11 N11 C59 61.9(12) 2 2
C63 N11 C59 124.5(13) 2 2
C65 N11 C59 145.9(10) . 2
C61 N11 C59 100.6(10) . 2
C59 N11 C59 81.4(11) . 2
C65 N11 C59 92.7(9) 2 2
C64 N11 C59 114.2(11) 2 2
C63 C59 C60 142.7(18) 2 .
C60 C59 N11 113.0(13) . .
C60 C59 N11 118.2(13) . 2
C63 C59 C64 56.7(11) 2 2
C60 C59 C64 87.7(15) . 2
N11 C59 C64 86.6(9) 2 2
C63 C59 H59A 106.6 2 .
C60 C59 H59A 109.1 . .
N11 C59 H59A 108.3 . .
N11 C59 H59A 84.6 2 .
C64 C59 H59A 163.2 2 .
C60 C59 H59B 109.5 . .
N11 C59 H59B 109.1 . .
N11 C59 H59B 123.2 2 .
H59A C59 H59B 107.6 . .
C59 C60 C60 81.6(14) . 2
C59 C60 H60A 108.5 . .
C60 C60 H60A 90.2 2 .
C59 C60 H60B 110.4 . .
H60A C60 H60B 109.5 . .
C59 C60 H60C 109.5 . .
C60 C60 H60C 151.7 2 .
H60A C60 H60C 109.5 . .
H60B C60 H60C 109.5 . .
C64 C61 C62 50.4(11) 2 .
C64 C61 N11 76.9(10) 2 .
C62 C61 N11 112.6(10) . .
C64 C61 H61A 89.1 2 .
C62 C61 H61A 108.9 . .
N11 C61 H61A 108.7 . .
C64 C61 H61B 157.9 2 .
C62 C61 H61B 109.3 . .
N11 C61 H61B 109.1 . .
H61A C61 H61B 108.1 . .
C64 C62 H62A 127 2 .
C61 C62 H62A 109 . .
C64 C62 H62B 50.8 2 .
C61 C62 H62B 109.2 . .
H62A C62 H62B 109.5 . .
C64 C62 H62C 123.3 2 .
C61 C62 H62C 110.2 . .
H62A C62 H62C 109.5 . .
H62B C62 H62C 109.5 . .
N11 C63 C59 92.4(13) 2 2
N11 C63 C65 71.9(10) 2 2
C59 C63 C65 151.1(16) 2 2
C59 C63 N11 87.0(12) 2 .
C65 C63 N11 67.4(8) 2 .
N11 C63 C64 83.4(11) 2 .
C59 C63 C64 87.0(15) 2 .
C65 C63 C64 114.1(16) 2 .
N11 C63 C64 111.4(11) . .
N11 C63 H63A 111.4 2 .
C59 C63 H63A 154.8 2 .
N11 C63 H63A 109.6 . .
C64 C63 H63A 103.4 . .
N11 C63 H63B 130.6 2 .
C65 C63 H63B 127.9 2 .
N11 C63 H63B 109.2 . .
C64 C63 H63B 114.8 . .
H63A C63 H63B 108.2 . .
C62 C64 C61 71.2(15) 2 2
C62 C64 C63 122(2) 2 .
C61 C64 C63 90.9(12) 2 .
C62 C64 N11 111.5(19) 2 2
C62 C64 C59 158(2) 2 2
C61 C64 C59 101.6(13) 2 2
C63 C64 H64A 116.2 . .
N11 C64 H64A 106.6 2 .
C59 C64 H64A 152.3 2 .
C62 C64 H64B 105.8 2 .
C61 C64 H64B 159.7 2 .
C63 C64 H64B 106.9 . .
N11 C64 H64B 138.9 2 .
C59 C64 H64B 88.1 2 .
H64A C64 H64B 109.5 . .
C62 C64 H64C 107.5 2 .
C63 C64 H64C 105.2 . .
N11 C64 H64C 75.5 2 .
C59 C64 H64C 83.1 2 .
H64A C64 H64C 109.5 . .
H64B C64 H64C 109.5 . .
C63 C65 C66 154(3) 2 .
C66 C65 N11 114.7(19) . .
C66 C65 N11 110.7(17) . 2
C63 C65 C66 148(2) 2 2
N11 C65 C66 107(2) . 2
N11 C65 C66 100.7(16) 2 2
C63 C65 C65 100.4(8) 2 2
C66 C65 H65A 107.6 . .
N11 C65 H65A 111.2 . .
N11 C65 H65A 133.5 2 .
C66 C65 H65A 117.3 2 .
C65 C65 H65A 142.9 2 .
C63 C65 H65B 98.9 2 .
C66 C65 H65B 103.6 . .
N11 C65 H65B 110.9 . .
N11 C65 H65B 87.2 2 .
C66 C65 H65B 102 2 .
C65 C65 H65B 108.6 2 .
H65A C65 H65B 108.3 . .
C66 C66 C65 118(8) 2 .
C65 C66 H66A 108.6 . .
C66 C66 H66B 120.0 2 .
C65 C66 H66B 117.2 . .
C65 C66 H66B 170.6 2 .
H66A C66 H66B 109.5 . .
C66 C66 H66C 80.0 2 .
C65 C66 H66C 102.3 . .
C65 C66 H66C 73.7 2 .
H66A C66 H66C 109.5 . .
H66B C66 H66C 109.5 . .
C57 N10 C57 111.0(4) 2_554 .
C57 N10 C55 111.0(2) 2_554 2_554
C57 N10 C55 106.5(2) . 2_554
C57 N10 C55 106.5(2) 2_554 .
C57 N10 C55 111.0(2) . .
C55 N10 C55 111.0(4) 2_554 .
C56 C55 N10 114.9(3) . .
C56 C55 H55A 108.5 . .
N10 C55 H55A 108.5 . .
C56 C55 H55B 108.5 . .
N10 C55 H55B 108.5 . .
H55A C55 H55B 107.5 . .
C55 C56 H56A 109.5 . .
C55 C56 H56B 109.5 . .
H56A C56 H56B 109.5 . .
C55 C56 H56C 109.5 . .
H56A C56 H56C 109.5 . .
H56B C56 H56C 109.5 . .
C58 C57 N10 114.6(3) . .
C58 C57 H57A 108.6 . .
N10 C57 H57A 108.6 . .
C58 C57 H57B 108.6 . .
N10 C57 H57B 108.6 . .
H57A C57 H57B 107.6 . .
C57 C58 H58A 109.5 . .
C57 C58 H58B 109.5 . .
H58A C58 H58B 109.5 . .
C57 C58 H58C 109.5 . .
H58A C58 H58C 109.5 . .
H58B C58 H58C 109.5 . .
N12 N12 C67 114(3) 7 7
N12 N12 C69 93(2) 7 7
C67 N12 C69 151.1(8) 7 7
C69 N12 C69 157.6(5) 7 .
N12 N12 C71 133(3) 7 .
C67 N12 C71 82.5(7) 7 .
C69 N12 C71 86.9(8) 7 .
C69 N12 C71 108.1(8) . .
N12 N12 C73 113(3) 7 .
C67 N12 C73 83.3(7) 7 .
C69 N12 C73 75.9(7) 7 .
C69 N12 C73 111.8(9) . .
C71 N12 C73 112.1(7) . .
C67 N12 C67 160.2(8) 7 .
C69 N12 C67 110.2(6) . .
C71 N12 C67 110.8(8) . .
C73 N12 C67 103.8(8) . .
C67 N12 C73 102.9(9) 7 7
C69 N12 C73 102.7(7) 7 7
C69 N12 C73 63.6(5) . 7
C71 N12 C73 84.3(7) . 7
C73 N12 C73 163.2(6) . 7
C67 N12 C73 65.5(5) . 7
C67 N12 C71 102.7(8) 7 7
C69 N12 C71 93.4(6) 7 7
C69 N12 C71 68.4(5) . 7
C71 N12 C71 167.5(6) . 7
C73 N12 C71 80.0(7) . 7
C67 N12 C71 61.4(5) . 7
C73 N12 C71 83.4(5) 7 7
C69 C67 N12 76.6(6) 7 7
C69 C67 C68 128.7(10) 7 .
N12 C67 C68 107.2(9) 7 .
C69 C67 N12 57.4(7) 7 .
C68 C67 N12 114.1(8) . .
C69 C67 C71 106.2(6) 7 7
C68 C67 C71 117.7(9) . 7
N12 C67 C71 69.8(6) . 7
C69 C67 C73 109.4(7) 7 7
C71 C67 C73 86.5(5) 7 7
C69 C67 C74 136.5(9) 7 7
N12 C67 C74 99.7(8) 7 7
N12 C67 C74 109.8(7) . 7
C71 C67 C74 106.4(7) 7 7
N12 C67 H67A 127.8 7 .
C68 C67 H67A 108.8 . .
N12 C67 H67A 108.8 . .
C71 C67 H67A 129.4 7 .
C73 C67 H67A 140.6 7 .
C74 C67 H67A 120 7 .
C69 C67 H67B 122.2 7 .
N12 C67 H67B 95 7 .
C68 C67 H67B 108.7 . .
N12 C67 H67B 108.6 . .
C73 C67 H67B 111.2 7 .
C74 C67 H67B 101.3 7 .
H67A C67 H67B 107.6 . .
C74 C68 C73 78(2) 7 7
C74 C68 C67 138(3) 7 .
C73 C68 C67 75.1(7) 7 .
C67 C68 H68A 109.6 . .
C74 C68 H68B 92.4 7 .
C73 C68 H68B 168.2 7 .
C67 C68 H68B 109.3 . .
H68A C68 H68B 109.5 . .
C74 C68 H68C 95.6 7 .
C73 C68 H68C 78.3 7 .
C67 C68 H68C 109.5 . .
H68A C68 H68C 109.5 . .
H68B C68 H68C 109.5 . .
C67 C69 N12 75.0(6) 7 7
C67 C69 C70 126.1(9) 7 .
N12 C69 C70 99.7(8) 7 .
N12 C69 C70 115.2(8) . .
C67 C69 C73 107.9(7) 7 7
C70 C69 C73 112.7(8) . 7
C67 C69 C71 102.9(6) 7 7
C73 C69 C71 84.0(4) 7 7
N12 C69 H69A 130.8 7 .
N12 C69 H69A 108.7 . .
C70 C69 H69A 108.4 . .
C73 C69 H69A 135.9 7 .
C71 C69 H69A 136.7 7 .
C67 C69 H69B 125.4 7 .
N12 C69 H69B 100.4 7 .
N12 C69 H69B 108.4 . .
C70 C69 H69B 108.4 . .
C71 C69 H69B 114.8 7 .
H69A C69 H69B 107.6 . .
C72 C70 C69 142(3) 7 .
C72 C70 C71 76.0(18) 7 7
C69 C70 C71 80.3(7) . 7
C69 C70 H70A 109.3 . .
C72 C70 H70B 85.9 7 .
C69 C70 H70B 109.8 . .
C71 C70 H70B 159.5 7 .
H70A C70 H70B 109.5 . .
C72 C70 H70C 96.3 7 .
C69 C70 H70C 109.3 . .
C71 C70 H70C 82.3 7 .
H70A C70 H70C 109.5 . .
H70B C70 H70C 109.5 . .
N12 C71 C72 114.8(9) . .
N12 C71 C70 92.9(8) . 7
C72 C71 C67 138.0(9) . 7
C70 C71 C67 128.5(7) 7 7
C72 C71 N12 118.3(8) . 7
C70 C71 N12 93.8(6) 7 7
C72 C71 C69 73.1(7) . 7
C67 C71 C69 83.0(4) 7 7
N12 C71 H71A 108.9 . .
C72 C71 H71A 108.1 . .
C70 C71 H71A 131.9 7 .
N12 C71 H71A 116.5 7 .
C69 C71 H71A 136.7 7 .
N12 C71 H71B 108.4 . .
C72 C71 H71B 108.8 . .
C70 C71 H71B 104.9 7 .
C67 C71 H71B 112.1 7 .
N12 C71 H71B 96.2 7 .
C69 C71 H71B 112.7 7 .
H71A C71 H71B 107.6 . .
C70 C72 C71 77.8(19) 7 .
C70 C72 H72A 108.7 7 .
C71 C72 H72A 109.6 . .
C70 C72 H72B 135.1 7 .
C71 C72 H72B 110 . .
H72A C72 H72B 109.5 . .
C71 C72 H72C 108.8 . .
H72A C72 H72C 109.5 . .
H72B C72 H72C 109.5 . .
C74 C73 N12 113.2(8) . .
C68 C73 N12 94.4(7) 7 .
C74 C73 C69 145.4(10) . 7
C68 C73 C69 137.7(8) 7 7
C74 C73 N12 122.5(7) . 7
C68 C73 N12 101.0(7) 7 7
C69 C73 C67 87.7(4) 7 7
C74 C73 H73A 108.8 . .
C68 C73 H73A 105.2 7 .
N12 C73 H73A 109 . .
C69 C73 H73A 105.3 7 .
N12 C73 H73A 92.3 7 .
C67 C73 H73A 114.9 7 .
C74 C73 H73B 109 . .
C68 C73 H73B 129.8 7 .
N12 C73 H73B 109.1 . .
N12 C73 H73B 114.3 7 .
C67 C73 H73B 134.1 7 .
H73A C73 H73B 107.7 . .
C68 C74 C73 79(2) 7 .
C68 C74 H74A 85.9 7 .
C73 C74 H74A 109.4 . .
C67 C74 H74A 71.5 7 .
C68 C74 H74B 157.2 7 .
C73 C74 H74B 109.5 . .
C67 C74 H74B 170.1 7 .
H74A C74 H74B 109.5 . .
C73 C74 H74C 109.5 . .
C67 C74 H74C 78.8 7 .
H74A C74 H74C 109.5 . .
H74B C74 H74C 109.5 . .
C80 N13 C79 115(2) 7_455 .
C77 N13 C79 107.9(17) . .
C80 N13 C81 98(2) 7_455 .
C77 N13 C81 117.9(19) . .
C79 N13 C81 105.0(17) . .
C80 N13 C75 123(3) 7_455 .
C77 N13 C75 114.6(19) . .
C79 N13 C75 113.3(18) . .
C81 N13 C75 97.6(16) . .
C76 C75 N13 113(2) . .
C76 C75 C80 97(2) . 7_455
C76 C75 H75A 115 . .
N13 C75 H75A 104.8 . .
C80 C75 H75A 92.5 7_455 .
C76 C75 H75B 110.2 . .
N13 C75 H75B 106 . .
C80 C75 H75B 134.2 7_455 .
H75A C75 H75B 107.7 . .
C75 C76 H76A 116.8 . .
C75 C76 H76B 103.4 . .
H76A C76 H76B 109.5 . .
C75 C76 H76C 107.9 . .
H76A C76 H76C 109.5 . .
H76B C76 H76C 109.5 . .
C80 C77 C79 76(5) 7_455 7_455
C80 C77 N13 88(6) 7_455 .
C79 C77 N13 128(3) 7_455 .
C78 C77 N13 136(2) . .
C80 C77 H77A 146.7 7_455 .
C79 C77 H77A 117.5 7_455 .
C78 C77 H77A 109.9 . .
N13 C77 H77A 102.3 . .
C80 C77 H77B 102.4 7_455 .
C78 C77 H77B 96.3 . .
N13 C77 H77B 104 . .
H77A C77 H77B 105.3 . .
C77 C78 C79 62(2) . 7_455
C77 C78 H78A 101.1 . .
C79 C78 H78A 155.7 7_455 .
C77 C78 H78B 112.6 . .
C79 C78 H78B 65.9 7_455 .
H78A C78 H78B 109.5 . .
C77 C78 H78C 114.3 . .
C79 C78 H78C 94.1 7_455 .
H78A C78 H78C 109.5 . .
H78B C78 H78C 109.5 . .
C77 C79 N13 111(2) 7_455 .
N13 C79 C80 120(2) . .
N13 C79 C78 166(3) . 7_455
C77 C79 H79A 121.6 7_455 .
N13 C79 H79A 103.1 . .
C80 C79 H79A 101.7 . .
C78 C79 H79A 77.8 7_455 .
C77 C79 H79B 101.7 7_455 .
N13 C79 H79B 111.8 . .
C80 C79 H79B 111.3 . .
C78 C79 H79B 81 7_455 .
H79A C79 H79B 107.5 . .
N13 C79 H3A 112.4 . .
C78 C79 H3A 53.6 7_455 .
H79A C79 H3A 78.1 . .
H79B C79 H3A 132.6 . .
C77 C80 N13 71(5) 7_455 7_455
C77 C80 C79 84(5) 7_455 .
N13 C80 C79 125(3) 7_455 .
C77 C80 C75 65(5) 7_455 7_455
C79 C80 C75 143(3) . 7_455
C79 C80 H80A 102.6 . .
C77 C80 H80B 116.9 7_455 .
C79 C80 H80B 112.4 . .
C75 C80 H80B 70.1 7_455 .
H80A C80 H80B 109.5 . .
C77 C80 H80C 118.9 7_455 .
N13 C80 H80C 121.7 7_455 .
C79 C80 H80C 113.2 . .
C75 C80 H80C 99.1 7_455 .
H80A C80 H80C 109.5 . .
H80B C80 H80C 109.5 . .
C77 C80 H3A 124.7 7_455 .
N13 C80 H3A 111.5 7_455 .
C75 C80 H3A 139.4 7_455 .
H80A C80 H3A 141.5 . .
H80B C80 H3A 71.5 . .
H80C C80 H3A 105.9 . .
N13 C81 C82 106.3(19) . .
N13 C81 H81A 115 . .
C82 C81 H81A 97.5 . .
N13 C81 H81B 106.2 . .
C82 C81 H81B 123.3 . .
H81A C81 H81B 108.8 . .
C81 C82 H82A 95 . .
C81 C82 H82B 119.5 . .
H82A C82 H82B 109.5 . .
C81 C82 H82C 112.8 . .
H82A C82 H82C 109.5 . .
H82B C82 H82C 109.5 . .
C83 N14 H77A 71.6 . .
C83 N14 H78B 108.8 . .
H77A N14 H78B 172.5 . .
H77B N14 H78B 123.1 . .
C84 C83 N14 168(3) . .
C84 C83 H77B 101.9 . .
C83 C84 H84A 110 . .
C83 C84 H84B 112.1 . .
H84A C84 H84B 109.5 . .
C83 C84 H84C 106.3 . .
H84A C84 H84C 109.5 . .
H84B C84 H84C 109.5 . .
C85 N15 H84C 116.8 . .
N15 C85 C86 165(5) . .
C85 C86 H86A 107.2 . .
C85 C86 H86B 110.7 . .
H86A C86 H86B 109.5 . .
C85 C86 H86C 110.5 . .
H86A C86 H86C 109.5 . .
H86B C86 H86C 109.5 . .
C88 C87 N16 160(3) . .
C88 C87 H86A 127.4 . .
C88 C87 H86B 76.8 . .
N16 C87 H86B 85.8 . .
H86A C87 H86B 79.9 . .
C89 O1 H1 109.4 . .
C91 N17 H75A 82.8 . .
C91 N17 H75B 62.4 . .
H75A N17 H75B 109 . .
N17 C91 C92 160.6(16) . .
C92 C91 H75A 124.5 . .
N17 C91 H75B 50.5 . .
C92 C91 H75B 122.4 . .
H75A C91 H75B 74 . .
C91 C92 H76A 138.8 . .
C91 C92 H76B 96.6 . .
H76A C92 H76B 112.1 . .
C91 C92 H76C 97.9 . .
H76A C92 H76C 116.2 . .
H76B C92 H76C 77.6 . .
O2 O2 C93 154(7) 2_655 .
O2 O2 H2 50.3 2_655 .
C93 O2 H2 109.1 . .
O2 C93 H93A 109.9 . .
O2 C93 H93B 109.3 . .
H93A C93 H93B 109.5 . .
O2 C93 H93C 109.3 . .
H93A C93 H93C 109.5 . .
H93B C93 H93C 111.00 . .
C98 N18 C96 108.0(19) . .
C98 N18 C100 112(2) . .
C96 N18 C100 111.6(19) . .
C98 N18 C94 109.7(19) . .
C96 N18 C94 112(2) . .
C100 N18 C94 103.5(18) . .
C95 C94 N18 112(2) . .
C95 C94 H94A 109.8 . .
N18 C94 H94A 111.8 . .
C95 C94 H94B 106.4 . .
N18 C94 H94B 108.9 . .
H94A C94 H94B 107.7 . .
C94 C95 H95A 110.3 . .
C94 C95 H95B 107.1 . .
H95A C95 H95B 109.5 . .
C94 C95 H95C 111 . .
H95A C95 H95C 109.5 . .
H95B C95 H95C 109.5 . .
C97 C96 N18 116(2) . .
C97 C96 H96A 111.5 . .
N18 C96 H96A 106.6 . .
C97 C96 H96B 108.3 . .
N18 C96 H96B 106.7 . .
H96A C96 H96B 107.3 . .
C96 C97 H97A 112.9 . .
C96 C97 H97B 106.5 . .
H97A C97 H97B 109.5 . .
C96 C97 H97C 108.9 . .
H97A C97 H97C 109.5 . .
H97B C97 H97C 109.5 . .
N18 C98 C99 114(2) . .
N18 C98 H98A 110.3 . .
C99 C98 H98A 102.6 . .
N18 C98 H98B 109.9 . .
C99 C98 H98B 112.1 . .
H98A C98 H98B 109.0 . .
C98 C99 H99A 116.1 . .
C98 C99 H99B 106.5 . .
H99A C99 H99B 109.5 . .
C98 C99 H99C 105.6 . .
H99A C99 H99C 109.5 . .
H99B C99 H99C 109.5 . .
N18 C100 C101 106(2) . .
N18 C100 H10A 107.4 . .
C101 C100 H10A 116.1 . .
N18 C100 H10B 110.8 . .
C101 C100 H10B 108.4 . .
H10A C100 H10B 108 . .
C100 C101 H10C 102.3 . .
C100 C101 H10D 114 . .
H10C C101 H10D 109.5 . .
C100 C101 H10E 111.9 . .
H10C C101 H10E 109.5 . .
H10D C101 H10E 109.5 . .
C102 O3 H79B 128.8 . .
H79A O3 H79B 94.5 . .
C102 O3 H3A 110.1 . .
H79A O3 H3A 137.9 . .
H79B O3 H3A 119.2 . .
O3 C102 H75A 137.1 . .
H75A C102 H79A 132.2 . .
C1 N1 C7 104.3(3) . .
C1 N1 Fe1 125.5(3) . .
C7 N1 Fe1 130.1(3) . .
C1 N2 C2 104.0(3) . .
C8 N3 C14 104.2(3) . .
C8 N3 Fe1 125.7(2) . .
C14 N3 Fe1 130.1(3) . .
C8 N4 C9 103.5(4) . .
C24 N5 C30 104.2(3) . .
C24 N5 Fe2 128.7(2) . .
C30 N5 Fe2 127.1(3) . .
C24 N6 C25 102.9(3) . .
C31 N7 C37 103.7(3) . .
C31 N7 Fe2 126.8(2) . .
C37 N7 Fe2 128.5(3) . .
C31 N8 C32 103.0(4) . .
Fe1 S1 Fe2 75.03(3) . .
Fe1 S2 Fe2 75.24(3) . .
N1 Fe1 N3 86.88(13) . .
N1 Fe1 S1 116.29(9) . .
N3 Fe1 S1 118.19(9) . .
N1 Fe1 S2 115.63(9) . .
N3 Fe1 S2 114.02(9) . .
S1 Fe1 S2 105.61(4) . .
N1 Fe1 Fe2 138.05(9) . .
N3 Fe1 Fe2 135.00(9) . .
S1 Fe1 Fe2 52.98(3) . .
S2 Fe1 Fe2 52.67(3) . .
N5 Fe2 N7 85.33(12) . .
N5 Fe2 S2 112.05(9) . .
N7 Fe2 S2 122.42(9) . .
N5 Fe2 S1 119.56(9) . .
N7 Fe2 S1 113.78(9) . .
S2 Fe2 S1 104.05(4) . .
N5 Fe2 Fe1 136.52(8) . .
N7 Fe2 Fe1 138.15(9) . .
S2 Fe2 Fe1 52.09(3) . .
S1 Fe2 Fe1 52.00(3) . .

loop_
_geom_bond_atom_site_label_1
_geom_bond_atom_site_label_2
_geom_bond_distance
_geom_bond_site_symmetry_2
C1 N2 1.329(5) .
C1 N1 1.370(5) .
C1 C15 1.510(6) .
C2 C3 1.378(7) .
C2 N2 1.396(6) .
C2 C7 1.398(6) .
C3 C4 1.388(8) .
C3 H3 0.95 .
C4 C5 1.386(7) .
C4 H4 0.95 .
C5 C6 1.397(6) .
C5 H5 0.95 .
C6 C7 1.386(6) .
C6 H6 0.95 .
C7 N1 1.381(5) .
C8 N4 1.339(5) .
C8 N3 1.367(5) .
C8 C15 1.513(6) .
C9 C14 1.391(7) .
C9 N4 1.392(7) .
C9 C10 1.399(7) .
C10 C11 1.382(10) .
C10 H10 0.95 .
C11 C12 1.374(10) .
C11 H11 0.95 .
C12 C13 1.385(7) .
C12 H12 0.95 .
C13 C14 1.394(6) .
C13 H13 0.95 .
C14 N3 1.388(5) .
C15 C16 1.555(6) .
C15 C21 1.580(6) .
C16 C17 1.562(12) .
C16 H16A 0.99 .
C16 H16B 0.99 .
C17 C18 1.554(16) .
C17 H17A 0.99 .
C17 H17B 0.99 .
C18 H18A 0.98 .
C18 H18B 0.98 .
C18 H18C 0.98 .
C19 C20 1.53(2) .
C19 H16A 0.7056 .
C19 H19A 0.99 .
C19 H19B 0.99 .
C20 H20D 0.98 .
C20 H20E 0.98 .
C20 H20F 0.98 .
C21 C22 1.521(6) .
C21 H21A 0.99 .
C21 H21B 0.99 .
C22 C23 1.505(7) .
C22 H22A 0.99 .
C22 H22B 0.99 .
C23 H23A 0.98 .
C23 H23B 0.98 .
C23 H23C 0.98 .
C24 N6 1.345(5) .
C24 N5 1.350(5) .
C24 C38 1.534(5) .
C25 N6 1.387(6) .
C25 C30 1.397(6) .
C25 C26 1.409(6) .
C26 C27 1.386(8) .
C26 H26 0.95 .
C27 C28 1.380(7) .
C27 H27 0.95 .
C28 C29 1.385(6) .
C28 H28 0.95 .
C29 C30 1.393(5) .
C29 H29 0.95 .
C30 N5 1.381(4) .
C31 N8 1.332(5) .
C31 N7 1.356(5) .
C31 C38 1.515(6) .
C32 N8 1.385(6) .
C32 C37 1.394(6) .
C32 C33 1.408(7) .
C33 C34 1.376(9) .
C33 H33 0.95 .
C34 C35 1.377(8) .
C34 H34 0.95 .
C35 C36 1.399(6) .
C35 H35 0.95 .
C36 C37 1.392(6) .
C36 H36 0.95 .
C37 N7 1.387(5) .
C38 C39 1.542(6) .
C38 C44 1.551(6) .
C39 C40 1.44(2) .
C39 H39A 0.99 .
C39 H39B 0.99 .
C40 C41 1.58(3) .
C40 H40A 0.99 .
C40 H40B 0.99 .
C41 H41A 0.98 .
C41 H41B 0.98 .
C41 H41C 0.98 .
C42 C43 1.541(14) .
C42 H39A 0.7263 .
C42 H42A 0.99 .
C42 H42B 0.99 .
C43 H43A 0.98 .
C43 H43B 0.98 .
C43 H43C 0.98 .
C44 C45 1.514(6) .
C44 H44A 0.99 .
C44 H44B 0.99 .
C45 C46 1.505(8) .
C45 H45A 0.99 .
C45 H45B 0.99 .
C46 H46A 0.98 .
C46 H46B 0.98 .
C46 H46C 0.98 .
N9 C51 1.485(7) .
N9 C53 1.501(9) .
N9 C49 1.533(7) .
N9 C47 1.557(9) .
C47 C48 1.503(11) .
C47 H47A 0.99 .
C47 H47B 0.99 .
C48 H48A 0.98 .
C48 H48B 0.98 .
C48 H48C 0.98 .
C49 C50 1.512(9) .
C49 H49A 0.99 .
C49 H49B 0.99 .
C50 H50A 0.98 .
C50 H50B 0.98 .
C50 H50C 0.98 .
C51 C52 1.541(10) .
C51 H51A 0.99 .
C51 H51B 0.99 .
C52 H52A 0.98 .
C52 H52B 0.98 .
C52 H52C 0.98 .
C53 C54 1.507(11) .
C53 H53A 0.99 .
C53 H53B 0.99 .
C54 H54A 0.98 .
C54 H54B 0.98 .
C54 H54C 0.98 .
N11 N11 0.735(19) 2
N11 C63 1.089(17) 2
N11 C63 1.466(13) .
N11 C65 1.516(13) .
N11 C61 1.509(13) .
N11 C59 1.576(13) .
N11 C65 1.617(16) 2
N11 C64 1.79(2) 2
N11 C59 1.783(17) 2
C59 C63 1.096(18) 2
C59 C60 1.497(17) .
C59 N11 1.783(17) 2
C59 H59A 0.9899 .
C59 H59B 0.99 .
C60 H60A 0.98 .
C60 H60B 0.98 .
C60 H60C 0.98 .
C61 C64 1.36(2) 2
C61 C62 1.511(14) .
C61 H61A 0.99 .
C61 H61B 0.99 .
C62 C64 1.23(3) 2
C62 H62A 0.98 .
C62 H62B 0.98 .
C62 H62C 0.98 .
C63 N11 1.089(17) 2
C63 C59 1.096(18) 2
C63 C65 1.45(2) 2
C63 C64 1.548(16) .
C63 H63A 0.99 .
C63 H63B 0.99 .
C64 C62 1.23(3) 2
C64 C61 1.36(2) 2
C64 N11 1.79(2) 2
C64 H64A 0.98 .
C64 H64B 0.98 .
C64 H64C 0.98 .
C65 C63 1.45(2) 2
C65 C66 1.487(19) .
C65 C66 1.67(4) 2
C65 H65A 0.99 .
C65 H65B 0.99 .
C66 C66 0.33(9) 2
C66 C65 1.67(4) 2
C66 H66A 0.98 .
C66 H66B 0.98 .
C66 H66C 0.98 .
N10 C57 1.514(4) 2_554
N10 C57 1.514(4) .
N10 C55 1.522(4) 2_554
N10 C55 1.522(4) .
C55 C56 1.503(6) .
C55 H55A 0.99 .
C55 H55B 0.99 .
C56 H56A 0.98 .
C56 H56B 0.98 .
C56 H56C 0.98 .
C57 C58 1.509(5) .
C57 H57A 0.99 .
C57 H57B 0.99 .
C58 H58A 0.98 .
C58 H58B 0.98 .
C58 H58C 0.98 .
N12 N12 0.572(12) 7
N12 C67 1.229(14) 7
N12 C69 1.351(15) 7
N12 C69 1.497(12) .
N12 C71 1.495(12) .
N12 C73 1.517(12) .
N12 C67 1.549(10) .
C67 C69 1.185(11) 7
C67 N12 1.229(14) 7
C67 C68 1.515(13) .
C67 H67A 0.99 .
C67 H67B 0.99 .
C68 C74 0.591(15) 7
C68 C73 1.501(16) 7
C68 H68A 0.98 .
C68 H68B 0.98 .
C68 H68C 0.98 .
C69 C67 1.185(11) 7
C69 N12 1.351(15) 7
C69 C70 1.511(12) .
C69 H69A 0.99 .
C69 H69B 0.99 .
C70 C71 1.527(15) 7
C70 H70A 0.98 .
C70 H70B 0.98 .
C70 H70C 0.98 .
C71 C72 1.515(13) .
C71 C70 1.527(15) 7
C71 H71A 0.99 .
C71 H71B 0.99 .
C72 C70 0.690(14) 7
C72 H72A 0.98 .
C72 H72B 0.98 .
C72 H72C 0.98 .
C73 C74 1.492(14) .
C73 C68 1.501(16) 7
C73 C69 1.770(10) 7
C73 H73A 0.99 .
C73 H73B 0.99 .
C74 C68 0.591(15) 7
C74 H74A 0.98 .
C74 H74B 0.98 .
C74 H74C 0.9799 .
N13 C80 1.54(4) 7_455
N13 C77 1.464(16) .
N13 C79 1.473(16) .
N13 C81 1.563(16) .
N13 C75 1.563(16) .
C75 C76 1.515(19) .
C75 H75A 0.99 .
C75 H75B 0.99 .
C76 H76A 0.98 .
C76 H76B 0.98 .
C76 H76C 0.98 .
C77 C80 0.53(6) 7_455
C77 C79 1.55(5) 7_455
C77 C78 1.491(17) .
C77 H77A 0.99 .
C77 H77B 0.99 .
C78 C79 1.51(5) 7_455
C78 H78A 0.98 .
C78 H78B 0.98 .
C78 H78C 0.98 .
C79 C77 1.55(5) 7_455
C79 C80 1.518(18) .
C79 C78 1.51(5) 7_455
C79 H79A 0.99 .
C79 H79B 0.99 .
C79 H3A 1.1658 .
C80 C77 0.53(6) 7_455
C80 N13 1.54(4) 7_455
C80 H80A 0.98 .
C80 H80B 0.98 .
C80 H80C 0.98 .
C80 H3A 0.7228 .
C81 C82 1.51(2) .
C81 H81A 0.99 .
C81 H81B 0.99 .
C82 H82A 0.98 .
C82 H82B 0.98 .
C82 H82C 0.98 .
N14 C83 1.238(14) .
C83 C84 1.23(2) .
C84 H84A 0.98 .
C84 H84B 0.98 .
C84 H84C 0.98 .
N15 C85 1.230(17) .
N15 H84C 1.2481 .
C85 C86 1.24(2) .
C86 H86A 0.98 .
C86 H86B 0.98 .
C86 H86C 0.98 .
N16 C87 1.241(16) .
N16 H86A 1.038 .
C87 C88 1.22(2) .
C87 H86A 0.6622 .
C88 H88A 0.98 .
C88 H88B 0.98 .
C88 H88C 0.98 .
O1 C89 1.28(2) .
O1 H1 0.84 .
C89 H89A 0.98 .
C89 H89B 0.98 .
C89 H89C 0.98 .
N17 C91 1.234(14) .
N17 H75A 0.9299 .
N17 H75B 1.033 .
C91 C92 1.242(16) .
C91 H75B 1.1868 .
C92 H76A 0.5749 .
C92 H76B 1.293 .
C92 H76C 1.2611 .
C92 H92A 0.98 .
C92 H92B 0.98 .
C92 H92C 0.98 .
O2 O2 1.16(6) 2_655
O2 C93 1.27(3) .
O2 H2 0.84 .
C93 H93A 0.98 .
C93 H93B 0.98 .
C93 H93C 0.98 .
N18 C98 1.483(17) .
N18 C96 1.499(17) .
N18 C100 1.530(17) .
N18 C94 1.558(17) .
C94 C95 1.523(19) .
C94 H94A 0.99 .
C94 H94B 0.99 .
C95 H95A 0.98 .
C95 H95B 0.98 .
C95 H95C 0.98 .
C96 C97 1.498(18) .
C96 H96A 0.99 .
C96 H96B 0.99 .
C97 H97A 0.98 .
C97 H97B 0.98 .
C97 H97C 0.98 .
C98 C99 1.535(18) .
C98 H98A 0.99 .
C98 H98B 0.99 .
C99 H99A 0.98 .
C99 H99B 0.98 .
C99 H99C 0.98 .
C100 C101 1.507(19) .
C100 H10A 0.99 .
C100 H10B 0.99 .
C101 H10C 0.98 .
C101 H10D 0.98 .
C101 H10E 0.98 .
O3 C102 1.28(2) .
O3 H79A 0.6201 .
O3 H3A 0.84 .
C102 H10F 0.98 .
C102 H10G 0.98 .
C102 H10H 0.98 .
N1 Fe1 2.035(3) .
N3 Fe1 2.037(3) .
N5 Fe2 2.047(3) .
N7 Fe2 2.073(3) .
S1 Fe1 2.2124(11) .
S1 Fe2 2.2416(12) .
S2 Fe1 2.2131(10) .
S2 Fe2 2.2304(10) .
Fe1 Fe2 2.7123(9) .
